data_4063353
loop_
_publ_author_name
'Mutoh, Yuichiro'
'Imai, Kohei'
'Kimura, Yusuke'
'Ikeda, Yousuke'
'Ishii, Youichi'

_publ_section_title
;
 Reversibility of Disubstituted Vinylidene - Internal Alkyne Isomerization
 at Cationic Ruthenium and Iron Complexes
;
_journal_issue 2
_journal_name_full Organometallics
_journal_page_first 204
_journal_page_last 207
_journal_paper_doi 10.1021/om101109c
_journal_volume 30
_journal_year 2011
_chemical_formula_moiety 'C81 H56 B F24 O3 P3 Ru '
_chemical_formula_sum 'C81 H56 B F24 O3 P3 Ru'
_chemical_formula_weight 1738.09
_space_group_IT_number 2
_symmetry_cell_setting triclinic
_symmetry_Int_Tables_number 2
_symmetry_space_group_name_Hall '-P 1'
_symmetry_space_group_name_H-M 'P -1'
_cell_angle_alpha 102.177(3)
_cell_angle_beta 101.918(3)
_cell_angle_gamma 93.3032(15)
_cell_formula_units_Z 2
_cell_length_a 12.851(3)
_cell_length_b 16.021(3)
_cell_length_c 19.400(4)
_cell_measurement_reflns_used 8721
_cell_measurement_temperature 123.1
_cell_measurement_theta_max 27.5
_cell_measurement_theta_min 3.0
_cell_volume 3798.7(14)
_computing_cell_refinement CrystalClear
_computing_data_collection CrystalClear
_computing_data_reduction CrystalStructure
_computing_publication_material 'CrystalStructure 3.8'
_computing_structure_refinement SHELXL
_computing_structure_solution SIR97
_diffrn_ambient_temperature 123.1
_diffrn_detector_area_resol_mean 7.31
_diffrn_measured_fraction_theta_full 0.967
_diffrn_measured_fraction_theta_max 0.967
_diffrn_measurement_device_type 'Rigaku Mercury'
_diffrn_measurement_method \245w
_diffrn_radiation_type MoK\a
_diffrn_radiation_wavelength 0.71070
_diffrn_reflns_av_R_equivalents 0.054
_diffrn_reflns_limit_h_max 10
_diffrn_reflns_limit_h_min -16
_diffrn_reflns_limit_k_max 20
_diffrn_reflns_limit_k_min -20
_diffrn_reflns_limit_l_max 23
_diffrn_reflns_limit_l_min -25
_diffrn_reflns_number 29409
_diffrn_reflns_theta_full 27.48
_diffrn_reflns_theta_max 27.48
_exptl_absorpt_coefficient_mu 0.378
_exptl_absorpt_correction_T_max 0.981
_exptl_absorpt_correction_T_min 0.778
_exptl_absorpt_correction_type multi-scan
_exptl_absorpt_process_details 'Jacobson, R. (1998) Private communication'
_exptl_crystal_colour colorless
_exptl_crystal_density_diffrn 1.519
_exptl_crystal_density_method 'not measured'
_exptl_crystal_description platelet
_exptl_crystal_F_000 1752.00
_exptl_crystal_size_max 0.45
_exptl_crystal_size_mid 0.25
_exptl_crystal_size_min 0.05
_refine_diff_density_max 1.14
_refine_diff_density_min -0.90
_refine_ls_extinction_method none
_refine_ls_goodness_of_fit_ref 1.063
_refine_ls_hydrogen_treatment refall
_refine_ls_number_parameters 1028
_refine_ls_number_reflns 16848
_refine_ls_R_factor_gt 0.0754
_refine_ls_shift/su_max 0.0000
_refine_ls_structure_factor_coef Fsqd
_refine_ls_weighting_details 'w = 1/[\245s^2^(Fo^2^)+(0.0490P)^2^+9.1649P] where P=(Fo^2^+2Fc^2^)/3'
_refine_ls_weighting_scheme calc
_refine_ls_wR_factor_ref 0.1679
_reflns_number_gt 12276
_reflns_number_total 16848
_reflns_threshold_expression F^2^>2.0\245s(F^2^)
_cod_data_source_file om101109c_si_002.cif
_cod_data_source_block '_CpRu(dppe)(P(OPh)3)BArF4'
_cod_original_formula_sum 'C81 H56 B F24 O3 P3 Ru '
_cod_database_code 4063353

loop_
_symmetry_equiv_pos_site_id
_symmetry_equiv_pos_as_xyz
1 +X,+Y,+Z
2 -X,-Y,-Z

loop_
_atom_site_label
_atom_site_type_symbol
_atom_site_fract_x
_atom_site_fract_y
_atom_site_fract_z
_atom_site_U_iso_or_equiv
_atom_site_adp_type
_atom_site_occupancy
_atom_site_symmetry_multiplicity
_atom_site_calc_flag
_atom_site_refinement_flags
_atom_site_disorder_assembly
_atom_site_disorder_group
Ru(1) Ru 0.37226(3) 0.35831(2) 0.247662(17) 0.01667(10) Uani 1.00 1 d . . .
P(1) P 0.42133(9) 0.26945(7) 0.32036(5) 0.0169(2) Uani 1.00 1 d . . .
P(2) P 0.52339(9) 0.45130(7) 0.30020(6) 0.0178(2) Uani 1.00 1 d . . .
P(3) P 0.30122(9) 0.45070(7) 0.32986(5) 0.0161(2) Uani 1.00 1 d . . .
F(1) F 0.2383(2) 0.48105(18) -0.11465(17) 0.0422(7) Uani 1.00 1 d . . .
F(2) F 0.3319(2) 0.51008(18) -0.00519(15) 0.0404(7) Uani 1.00 1 d . . .
F(3) F 0.4100(2) 0.49838(18) -0.09305(15) 0.0354(6) Uani 1.00 1 d . . .
F(4) F 0.5827(2) 0.2780(2) 0.05051(18) 0.0602(10) Uani 1.00 1 d . . .
F(5) F 0.6007(3) 0.2233(3) -0.0545(2) 0.0870(16) Uani 1.00 1 d . . .
F(6) F 0.5210(2) 0.1504(2) 0.0010(2) 0.0692(12) Uani 1.00 1 d . . .
F(7) F 0.1014(2) -0.0419(2) 0.07365(16) 0.0491(9) Uani 1.00 1 d . . .
F(8) F 0.2284(4) 0.0570(2) 0.09045(16) 0.0795(15) Uani 1.00 1 d . . .
F(9) F 0.2529(2) -0.0738(2) 0.05737(14) 0.0388(7) Uani 1.00 1 d . . .
F(10) F 0.0381(2) -0.23755(17) -0.18410(15) 0.0415(8) Uani 1.00 1 d . . .
F(11) F 0.0309(2) -0.17060(18) -0.26987(13) 0.0364(7) Uani 1.00 1 d . . .
F(12) F -0.0950(2) -0.16745(19) -0.21281(15) 0.0382(7) Uani 1.00 1 d . . .
F(13) F 0.4120(4) 0.0438(5) -0.3004(2) 0.143(3) Uani 1.00 1 d . . .
F(14) F 0.3044(5) -0.0520(3) -0.3619(5) 0.173(3) Uani 1.00 1 d . . .
F(15) F 0.3549(3) 0.0443(3) -0.4065(2) 0.0934(17) Uani 1.00 1 d . . .
F(16) F 0.0294(3) 0.1735(2) -0.48133(16) 0.0606(10) Uani 1.00 1 d . . .
F(17) F -0.0915(3) 0.1509(4) -0.4249(2) 0.115(2) Uani 1.00 1 d . . .
F(18) F 0.0025(3) 0.2700(3) -0.3966(2) 0.0826(14) Uani 1.00 1 d . . .
F(19) F -0.2756(2) 0.05247(18) -0.22315(15) 0.0345(6) Uani 1.00 1 d . . .
F(20) F -0.2833(2) 0.1538(2) -0.27879(14) 0.0439(8) Uani 1.00 1 d . . .
F(21) F -0.3582(2) 0.1596(2) -0.18907(17) 0.0445(8) Uani 1.00 1 d . . .
F(22) F 0.0198(4) 0.3965(4) 0.0363(3) 0.107(2) Uani 0.75 1 d P . .
F(23) F -0.1213(6) 0.4109(4) -0.0008(2) 0.152(3) Uani 0.98 1 d P . .
F(24) F -0.0274(11) 0.3258(6) 0.0671(3) 0.104(4) Uani 0.55 1 d P . .
F(25) F -0.1395(8) 0.3294(4) 0.0454(4) 0.122(3) Uani 0.73 1 d P . .
O(1) O 0.4554(2) 0.31409(19) 0.40510(14) 0.0222(6) Uani 1.00 1 d . . .
O(2) O 0.5257(2) 0.21903(18) 0.31491(14) 0.0187(6) Uani 1.00 1 d . . .
O(3) O 0.3290(2) 0.19368(19) 0.31176(15) 0.0209(6) Uani 1.00 1 d . . .
C(1) C 0.4882(3) 0.2776(2) 0.4651(2) 0.0209(9) Uani 1.00 1 d . . .
C(2) C 0.4158(4) 0.2715(3) 0.5075(2) 0.0276(10) Uani 1.00 1 d . . .
C(3) C 0.4489(5) 0.2381(3) 0.5690(2) 0.0415(14) Uani 1.00 1 d . . .
C(4) C 0.5508(5) 0.2149(3) 0.5864(2) 0.0446(15) Uani 1.00 1 d . . .
C(5) C 0.6212(5) 0.2237(3) 0.5438(2) 0.0439(15) Uani 1.00 1 d . . .
C(6) C 0.5909(4) 0.2558(3) 0.4818(2) 0.0297(11) Uani 1.00 1 d . . .
C(7) C 0.5430(3) 0.1660(2) 0.2509(2) 0.0185(8) Uani 1.00 1 d . . .
C(8) C 0.6382(3) 0.1829(3) 0.2333(2) 0.0273(10) Uani 1.00 1 d . . .
C(9) C 0.6615(4) 0.1307(3) 0.1728(2) 0.0344(11) Uani 1.00 1 d . . .
C(10) C 0.5915(4) 0.0613(3) 0.1326(2) 0.0318(11) Uani 1.00 1 d . . .
C(11) C 0.4963(4) 0.0436(3) 0.1525(2) 0.0329(11) Uani 1.00 1 d . . .
C(12) C 0.4713(3) 0.0955(2) 0.2121(2) 0.0247(9) Uani 1.00 1 d . . .
C(13) C 0.3224(3) 0.1279(2) 0.3503(2) 0.0187(8) Uani 1.00 1 d . . .
C(14) C 0.2216(3) 0.1041(2) 0.3573(2) 0.0250(9) Uani 1.00 1 d . . .
C(15) C 0.2064(4) 0.0393(3) 0.3927(2) 0.0361(12) Uani 1.00 1 d . . .
C(16) C 0.2921(4) 0.0001(3) 0.4212(2) 0.0337(11) Uani 1.00 1 d . . .
C(17) C 0.3925(4) 0.0241(3) 0.4126(2) 0.0265(10) Uani 1.00 1 d . . .
C(18) C 0.4089(3) 0.0875(2) 0.3766(2) 0.0226(9) Uani 1.00 1 d . . .
C(19) C 0.2945(4) 0.2473(3) 0.1572(2) 0.0308(11) Uani 1.00 1 d . . .
C(20) C 0.3915(4) 0.2786(3) 0.1421(2) 0.0306(11) Uani 1.00 1 d . . .
C(21) C 0.3811(4) 0.3638(3) 0.1344(2) 0.0275(10) Uani 1.00 1 d . . .
C(22) C 0.2787(3) 0.3854(3) 0.1446(2) 0.0259(10) Uani 1.00 1 d . . .
C(23) C 0.2264(4) 0.3126(3) 0.1583(2) 0.0280(11) Uani 1.00 1 d . . .
C(24) C 0.5186(3) 0.4992(2) 0.3942(2) 0.0195(9) Uani 1.00 1 d . . .
C(25) C 0.4090(3) 0.5299(3) 0.3933(2) 0.0247(10) Uani 1.00 1 d . . .
C(26) C 0.6547(3) 0.4124(2) 0.3037(2) 0.0240(9) Uani 1.00 1 d . . .
C(27) C 0.7127(3) 0.3931(3) 0.3651(2) 0.0312(11) Uani 1.00 1 d . . .
C(28) C 0.8141(4) 0.3653(3) 0.3658(3) 0.0406(14) Uani 1.00 1 d . . .
C(29) C 0.8567(4) 0.3573(3) 0.3056(3) 0.0457(15) Uani 1.00 1 d . . .
C(30) C 0.7971(4) 0.3752(3) 0.2432(3) 0.0443(14) Uani 1.00 1 d . . .
C(31) C 0.6970(4) 0.4021(3) 0.2423(2) 0.0343(11) Uani 1.00 1 d . . .
C(32) C 0.5414(3) 0.5493(2) 0.2669(2) 0.0204(9) Uani 1.00 1 d . . .
C(33) C 0.6394(4) 0.5999(3) 0.2877(2) 0.0276(10) Uani 1.00 1 d . . .
C(34) C 0.6504(4) 0.6769(3) 0.2670(2) 0.0329(11) Uani 1.00 1 d . . .
C(35) C 0.5642(4) 0.7050(3) 0.2263(2) 0.0326(11) Uani 1.00 1 d . . .
C(36) C 0.4673(4) 0.6554(3) 0.2055(2) 0.0318(11) Uani 1.00 1 d . . .
C(37) C 0.4550(3) 0.5774(3) 0.2252(2) 0.0249(10) Uani 1.00 1 d . . .
C(38) C 0.2037(3) 0.5157(2) 0.2883(2) 0.0217(9) Uani 1.00 1 d . . .
C(39) C 0.2237(3) 0.6019(3) 0.2907(2) 0.0280(10) Uani 1.00 1 d . . .
C(40) C 0.1455(4) 0.6455(3) 0.2565(3) 0.0402(13) Uani 1.00 1 d . . .
C(41) C 0.0485(4) 0.6033(3) 0.2188(3) 0.0419(13) Uani 1.00 1 d . . .
C(42) C 0.0275(4) 0.5176(3) 0.2162(3) 0.0429(14) Uani 1.00 1 d . . .
C(43) C 0.1031(3) 0.4736(3) 0.2513(2) 0.0323(11) Uani 1.00 1 d . . .
C(44) C 0.2219(3) 0.4137(2) 0.3887(2) 0.0179(8) Uani 1.00 1 d . . .
C(45) C 0.1995(4) 0.4732(3) 0.4458(2) 0.0352(12) Uani 1.00 1 d . . .
C(46) C 0.1349(4) 0.4467(3) 0.4885(2) 0.0397(13) Uani 1.00 1 d . . .
C(47) C 0.0935(3) 0.3623(3) 0.4747(2) 0.0287(10) Uani 1.00 1 d . . .
C(48) C 0.1144(3) 0.3031(3) 0.4178(2) 0.0269(10) Uani 1.00 1 d . . .
C(49) C 0.1786(3) 0.3296(2) 0.3743(2) 0.0226(9) Uani 1.00 1 d . . .
C(50) C 0.2426(3) 0.2235(2) -0.1088(2) 0.0165(8) Uani 1.00 1 d . . .
C(51) C 0.2420(3) 0.3115(2) -0.1077(2) 0.0204(9) Uani 1.00 1 d . . .
C(52) C 0.3313(3) 0.3701(2) -0.0747(2) 0.0182(8) Uani 1.00 1 d . . .
C(53) C 0.4267(3) 0.3434(2) -0.0427(2) 0.0210(9) Uani 1.00 1 d . . .
C(54) C 0.4297(3) 0.2571(2) -0.0444(2) 0.0181(8) Uani 1.00 1 d . . .
C(55) C 0.3398(3) 0.1985(2) -0.0768(2) 0.0196(9) Uani 1.00 1 d . . .
C(56) C 0.3269(4) 0.4642(3) -0.0722(2) 0.0280(10) Uani 1.00 1 d . . .
C(57) C 0.5325(3) 0.2274(3) -0.0124(2) 0.0271(10) Uani 1.00 1 d . . .
C(58) C 0.1332(3) 0.0664(2) -0.1259(2) 0.0180(8) Uani 1.00 1 d . . .
C(59) C 0.1638(3) 0.0632(2) -0.0529(2) 0.0202(9) Uani 1.00 1 d . . .
C(60) C 0.1482(3) -0.0127(2) -0.0300(2) 0.0185(8) Uani 1.00 1 d . . .
C(61) C 0.1002(3) -0.0879(2) -0.0787(2) 0.0189(8) Uani 1.00 1 d . . .
C(62) C 0.0690(3) -0.0853(2) -0.1506(2) 0.0186(8) Uani 1.00 1 d . . .
C(63) C 0.0852(3) -0.0111(2) -0.1737(2) 0.0171(8) Uani 1.00 1 d . . .
C(64) C 0.1826(4) -0.0161(3) 0.0479(2) 0.0271(10) Uani 1.00 1 d . . .
C(65) C 0.0120(3) -0.1646(3) -0.2040(2) 0.0250(10) Uani 1.00 1 d . . .
C(66) C 0.1426(3) 0.1394(2) -0.2377(2) 0.0178(8) Uani 1.00 1 d . . .
C(67) C 0.2219(3) 0.0921(3) -0.2606(2) 0.0251(10) Uani 1.00 1 d . . .
C(68) C 0.2355(4) 0.0773(3) -0.3314(2) 0.0304(11) Uani 1.00 1 d . . .
C(69) C 0.1655(4) 0.1066(3) -0.3834(2) 0.0318(11) Uani 1.00 1 d . . .
C(70) C 0.0857(3) 0.1526(3) -0.3627(2) 0.0286(10) Uani 1.00 1 d . . .
C(71) C 0.0745(3) 0.1697(3) -0.2907(2) 0.0250(10) Uani 1.00 1 d . . .
C(72) C 0.3243(5) 0.0277(4) -0.3516(3) 0.0493(16) Uani 1.00 1 d . . .
C(73) C 0.0067(4) 0.1848(4) -0.4164(2) 0.0429(14) Uani 1.00 1 d . . .
C(74) C 0.0262(3) 0.1950(2) -0.1354(2) 0.0186(8) Uani 1.00 1 d . . .
C(75) C -0.0733(3) 0.1581(2) -0.1795(2) 0.0168(8) Uani 1.00 1 d . . .
C(76) C -0.1691(3) 0.1821(2) -0.1634(2) 0.0176(8) Uani 1.00 1 d . . .
C(77) C -0.1705(3) 0.2451(2) -0.1025(2) 0.0203(9) Uani 1.00 1 d . . .
C(78) C -0.0725(3) 0.2819(2) -0.0579(2) 0.0222(9) Uani 1.00 1 d . . .
C(79) C 0.0225(3) 0.2566(2) -0.0743(2) 0.0215(9) Uani 1.00 1 d . . .
C(80) C -0.2717(3) 0.1381(3) -0.2130(2) 0.0234(9) Uani 1.00 1 d . . .
C(81) C -0.0699(4) 0.3488(3) 0.0095(2) 0.0327(11) Uani 1.00 1 d . . .
B(1) B 0.1366(3) 0.1569(3) -0.1521(2) 0.0173(9) Uani 1.00 1 d . . .
H(1) H 0.3463 0.2891 0.4958 0.033 Uiso 1.00 1 c R . .
H(2) H 0.4004 0.2316 0.5988 0.050 Uiso 1.00 1 c R . .
H(3) H 0.5723 0.1926 0.6282 0.054 Uiso 1.00 1 c R . .
H(4) H 0.6915 0.2079 0.5565 0.053 Uiso 1.00 1 c R . .
H(5) H 0.6398 0.2623 0.4522 0.036 Uiso 1.00 1 c R . .
H(6) H 0.6878 0.2297 0.2620 0.033 Uiso 1.00 1 c R . .
H(7) H 0.7266 0.1430 0.1591 0.041 Uiso 1.00 1 c R . .
H(8) H 0.6080 0.0256 0.0915 0.038 Uiso 1.00 1 c R . .
H(9) H 0.4479 -0.0046 0.1249 0.039 Uiso 1.00 1 c R . .
H(10) H 0.4067 0.0832 0.2262 0.030 Uiso 1.00 1 c R . .
H(11) H 0.1627 0.1319 0.3382 0.030 Uiso 1.00 1 c R . .
H(12) H 0.1366 0.0218 0.3972 0.043 Uiso 1.00 1 c R . .
H(13) H 0.2822 -0.0432 0.4466 0.040 Uiso 1.00 1 c R . .
H(14) H 0.4515 -0.0036 0.4318 0.032 Uiso 1.00 1 c R . .
H(15) H 0.4781 0.1029 0.3700 0.027 Uiso 1.00 1 c R . .
H(16) H 0.2788 0.1919 0.1652 0.037 Uiso 1.00 1 c R . .
H(17) H 0.4518 0.2479 0.1379 0.037 Uiso 1.00 1 c R . .
H(18) H 0.4338 0.4005 0.1242 0.033 Uiso 1.00 1 c R . .
H(19) H 0.2508 0.4386 0.1425 0.031 Uiso 1.00 1 c R . .
H(20) H 0.1563 0.3086 0.1670 0.034 Uiso 1.00 1 c R . .
H(21) H 0.5303 0.4560 0.4240 0.023 Uiso 1.00 1 c R . .
H(22) H 0.5749 0.5480 0.4150 0.023 Uiso 1.00 1 c R . .
H(23) H 0.4073 0.5854 0.3786 0.030 Uiso 1.00 1 c R . .
H(24) H 0.3957 0.5394 0.4427 0.030 Uiso 1.00 1 c R . .
H(25) H 0.6841 0.3986 0.4071 0.037 Uiso 1.00 1 c R . .
H(26) H 0.8539 0.3518 0.4083 0.049 Uiso 1.00 1 c R . .
H(27) H 0.9262 0.3397 0.3067 0.055 Uiso 1.00 1 c R . .
H(28) H 0.8253 0.3689 0.2010 0.053 Uiso 1.00 1 c R . .
H(29) H 0.6564 0.4138 0.1993 0.041 Uiso 1.00 1 c R . .
H(30) H 0.6991 0.5815 0.3163 0.033 Uiso 1.00 1 c R . .
H(31) H 0.7178 0.7106 0.2809 0.040 Uiso 1.00 1 c R . .
H(32) H 0.5717 0.7582 0.2126 0.039 Uiso 1.00 1 c R . .
H(33) H 0.4078 0.6747 0.1773 0.038 Uiso 1.00 1 c R . .
H(34) H 0.3877 0.5434 0.2102 0.030 Uiso 1.00 1 c R . .
H(35) H 0.2914 0.6317 0.3159 0.034 Uiso 1.00 1 c R . .
H(36) H 0.1598 0.7052 0.2595 0.048 Uiso 1.00 1 c R . .
H(37) H -0.0041 0.6330 0.1946 0.050 Uiso 1.00 1 c R . .
H(38) H -0.0398 0.4880 0.1899 0.051 Uiso 1.00 1 c R . .
H(39) H 0.0867 0.4147 0.2502 0.039 Uiso 1.00 1 c R . .
H(40) H 0.2281 0.5316 0.4557 0.042 Uiso 1.00 1 c R . .
H(41) H 0.1195 0.4873 0.5274 0.048 Uiso 1.00 1 c R . .
H(42) H 0.0505 0.3447 0.5045 0.034 Uiso 1.00 1 c R . .
H(43) H 0.0855 0.2448 0.4080 0.032 Uiso 1.00 1 c R . .
H(44) H 0.1923 0.2892 0.3346 0.027 Uiso 1.00 1 c R . .
H(45) H 0.1785 0.3314 -0.1303 0.025 Uiso 1.00 1 c R . .
H(46) H 0.4880 0.3834 -0.0203 0.025 Uiso 1.00 1 c R . .
H(47) H 0.3447 0.1395 -0.0771 0.024 Uiso 1.00 1 c R . .
H(48) H 0.1961 0.1139 -0.0181 0.024 Uiso 1.00 1 c R . .
H(49) H 0.0891 -0.1395 -0.0632 0.023 Uiso 1.00 1 c R . .
H(50) H 0.0631 -0.0123 -0.2238 0.020 Uiso 1.00 1 c R . .
H(51) H 0.2686 0.0689 -0.2264 0.030 Uiso 1.00 1 c R . .
H(52) H 0.1724 0.0950 -0.4323 0.038 Uiso 1.00 1 c R . .
H(53) H 0.0193 0.2025 -0.2778 0.030 Uiso 1.00 1 c R . .
H(54) H -0.0752 0.1150 -0.2218 0.020 Uiso 1.00 1 c R . .
H(55) H -0.2359 0.2625 -0.0917 0.024 Uiso 1.00 1 c R . .
H(56) H 0.0879 0.2826 -0.0422 0.026 Uiso 1.00 1 c R . .

loop_
_atom_site_aniso_label
_atom_site_aniso_U_11
_atom_site_aniso_U_22
_atom_site_aniso_U_33
_atom_site_aniso_U_12
_atom_site_aniso_U_13
_atom_site_aniso_U_23
Ru(1) 0.01970(19) 0.01459(18) 0.01503(16) -0.00051(13) 0.00275(12) 0.00359(12)
P(1) 0.0194(5) 0.0132(5) 0.0181(4) 0.0014(4) 0.0035(4) 0.0047(4)
P(2) 0.0179(5) 0.0145(5) 0.0207(5) 0.0001(4) 0.0036(4) 0.0045(4)
P(3) 0.0170(5) 0.0139(5) 0.0169(4) -0.0001(4) 0.0032(4) 0.0038(3)
F(1) 0.0357(17) 0.0221(16) 0.0624(19) 0.0003(13) -0.0072(14) 0.0144(13)
F(2) 0.057(2) 0.0215(15) 0.0396(16) -0.0010(14) 0.0157(14) -0.0033(12)
F(3) 0.0395(17) 0.0208(15) 0.0489(16) -0.0081(12) 0.0156(13) 0.0116(12)
F(4) 0.0373(19) 0.069(2) 0.0514(19) 0.0146(17) -0.0217(15) -0.0069(17)
F(5) 0.044(2) 0.185(5) 0.070(2) 0.067(2) 0.0401(19) 0.071(2)
F(6) 0.039(2) 0.047(2) 0.113(3) 0.0032(17) -0.023(2) 0.039(2)
F(7) 0.0401(19) 0.086(2) 0.0398(16) 0.0226(18) 0.0220(14) 0.0394(17)
F(8) 0.164(4) 0.0285(19) 0.0233(15) -0.025(2) -0.018(2) 0.0042(13)
F(9) 0.0346(17) 0.053(2) 0.0324(14) 0.0124(15) 0.0034(12) 0.0185(13)
F(10) 0.063(2) 0.0138(14) 0.0403(16) 0.0004(14) -0.0018(14) 0.0032(11)
F(11) 0.0520(19) 0.0274(16) 0.0237(13) -0.0066(14) 0.0082(12) -0.0046(11)
F(12) 0.0279(16) 0.0389(18) 0.0391(15) -0.0124(13) 0.0007(12) 0.0004(13)
F(13) 0.100(4) 0.266(8) 0.062(2) 0.128(5) 0.019(2) 0.006(3)
F(14) 0.159(6) 0.048(3) 0.373(11) 0.049(3) 0.193(7) 0.045(4)
F(15) 0.100(3) 0.156(4) 0.079(2) 0.087(3) 0.069(2) 0.077(3)
F(16) 0.077(2) 0.083(2) 0.0302(16) 0.026(2) 0.0073(16) 0.0315(17)
F(17) 0.033(2) 0.217(6) 0.119(3) -0.020(2) -0.018(2) 0.135(4)
F(18) 0.120(3) 0.098(3) 0.054(2) 0.072(3) 0.026(2) 0.046(2)
F(19) 0.0327(16) 0.0212(15) 0.0417(15) -0.0061(12) -0.0045(12) 0.0046(12)
F(20) 0.0407(18) 0.055(2) 0.0304(14) -0.0143(15) -0.0113(13) 0.0209(14)
F(21) 0.0163(14) 0.049(2) 0.0584(19) -0.0004(13) 0.0074(13) -0.0079(15)
F(22) 0.054(3) 0.109(5) 0.106(4) -0.029(3) 0.030(3) -0.090(4)
F(23) 0.240(7) 0.113(4) 0.066(3) 0.118(5) -0.014(3) -0.040(3)
F(24) 0.188(11) 0.094(7) 0.017(3) 0.091(8) -0.007(4) -0.008(3)
F(25) 0.191(8) 0.081(5) 0.091(4) -0.053(5) 0.112(5) -0.051(4)
O(1) 0.0319(18) 0.0198(16) 0.0161(13) 0.0040(13) 0.0064(12) 0.0055(11)
O(2) 0.0195(15) 0.0130(15) 0.0226(14) 0.0033(12) 0.0034(11) 0.0026(11)
O(3) 0.0213(16) 0.0156(15) 0.0274(15) 0.0012(12) 0.0051(12) 0.0094(12)
C(1) 0.034(2) 0.013(2) 0.0129(18) 0.0012(18) -0.0009(17) 0.0035(15)
C(2) 0.039(2) 0.020(2) 0.020(2) -0.001(2) 0.0017(19) 0.0027(17)
C(3) 0.071(4) 0.032(3) 0.021(2) -0.001(2) 0.009(2) 0.008(2)
C(4) 0.075(4) 0.026(2) 0.025(2) 0.006(2) -0.011(2) 0.011(2)
C(5) 0.053(3) 0.028(2) 0.035(2) 0.009(2) -0.019(2) 0.000(2)
C(6) 0.028(2) 0.020(2) 0.035(2) 0.002(2) -0.002(2) 0.0024(19)
C(7) 0.023(2) 0.014(2) 0.0187(19) 0.0040(17) 0.0058(16) 0.0032(15)
C(8) 0.023(2) 0.020(2) 0.037(2) 0.0025(19) 0.0088(19) 0.0025(19)
C(9) 0.029(2) 0.030(2) 0.045(2) 0.001(2) 0.017(2) 0.003(2)
C(10) 0.042(3) 0.026(2) 0.030(2) 0.009(2) 0.015(2) 0.0019(19)
C(11) 0.038(3) 0.026(2) 0.029(2) 0.003(2) 0.005(2) -0.0022(19)
C(12) 0.024(2) 0.020(2) 0.029(2) 0.0011(19) 0.0071(18) 0.0027(18)
C(13) 0.025(2) 0.010(2) 0.022(2) 0.0027(17) 0.0071(17) 0.0040(15)
C(14) 0.027(2) 0.017(2) 0.032(2) 0.0015(19) 0.0091(19) 0.0062(18)
C(15) 0.042(3) 0.030(2) 0.042(2) 0.000(2) 0.020(2) 0.013(2)
C(16) 0.047(3) 0.027(2) 0.034(2) 0.007(2) 0.016(2) 0.015(2)
C(17) 0.035(2) 0.022(2) 0.022(2) 0.008(2) 0.0047(19) 0.0041(17)
C(18) 0.028(2) 0.018(2) 0.023(2) 0.0024(19) 0.0067(18) 0.0044(17)
C(19) 0.045(3) 0.023(2) 0.016(2) -0.013(2) -0.0008(19) -0.0012(17)
C(20) 0.049(3) 0.026(2) 0.015(2) 0.005(2) 0.009(2) -0.0017(17)
C(21) 0.037(2) 0.033(2) 0.0143(19) 0.004(2) 0.0068(18) 0.0067(18)
C(22) 0.030(2) 0.028(2) 0.017(2) 0.003(2) -0.0033(18) 0.0080(17)
C(23) 0.028(2) 0.031(2) 0.019(2) -0.008(2) -0.0040(18) 0.0050(18)
C(24) 0.021(2) 0.014(2) 0.0195(19) -0.0025(17) -0.0015(16) 0.0029(15)
C(25) 0.023(2) 0.022(2) 0.023(2) -0.0022(19) -0.0005(18) 0.0004(17)
C(26) 0.022(2) 0.016(2) 0.034(2) -0.0005(18) 0.0063(18) 0.0041(18)
C(27) 0.022(2) 0.028(2) 0.034(2) 0.006(2) -0.0028(19) -0.005(2)
C(28) 0.027(2) 0.033(3) 0.047(3) 0.010(2) -0.010(2) -0.008(2)
C(29) 0.021(2) 0.031(3) 0.076(4) 0.003(2) 0.010(2) -0.005(2)
C(30) 0.039(3) 0.032(3) 0.074(4) 0.009(2) 0.034(3) 0.016(2)
C(31) 0.037(3) 0.027(2) 0.049(2) 0.007(2) 0.022(2) 0.015(2)
C(32) 0.025(2) 0.015(2) 0.023(2) 0.0001(18) 0.0102(17) 0.0023(16)
C(33) 0.029(2) 0.024(2) 0.031(2) -0.001(2) 0.010(2) 0.0085(19)
C(34) 0.037(2) 0.021(2) 0.039(2) -0.009(2) 0.015(2) 0.001(2)
C(35) 0.050(3) 0.023(2) 0.030(2) -0.003(2) 0.020(2) 0.0085(19)
C(36) 0.041(3) 0.026(2) 0.031(2) 0.005(2) 0.007(2) 0.014(2)
C(37) 0.029(2) 0.019(2) 0.027(2) -0.0009(19) 0.0083(19) 0.0060(18)
C(38) 0.027(2) 0.020(2) 0.022(2) 0.0053(18) 0.0071(17) 0.0104(17)
C(39) 0.027(2) 0.022(2) 0.037(2) 0.002(2) 0.005(2) 0.013(2)
C(40) 0.042(3) 0.023(2) 0.061(3) 0.005(2) 0.006(2) 0.024(2)
C(41) 0.038(3) 0.037(3) 0.055(3) 0.017(2) 0.002(2) 0.026(2)
C(42) 0.031(3) 0.040(3) 0.051(3) 0.006(2) -0.011(2) 0.014(2)
C(43) 0.027(2) 0.025(2) 0.043(2) -0.000(2) -0.004(2) 0.014(2)
C(44) 0.021(2) 0.014(2) 0.0188(19) 0.0021(17) 0.0044(16) 0.0047(15)
C(45) 0.043(3) 0.025(2) 0.034(2) -0.008(2) 0.019(2) -0.009(2)
C(46) 0.051(3) 0.034(3) 0.033(2) -0.009(2) 0.025(2) -0.008(2)
C(47) 0.028(2) 0.035(2) 0.023(2) -0.005(2) 0.0077(19) 0.0058(19)
C(48) 0.021(2) 0.025(2) 0.036(2) -0.0011(19) 0.0095(19) 0.008(2)
C(49) 0.025(2) 0.022(2) 0.021(2) 0.0011(19) 0.0061(17) 0.0049(17)
C(50) 0.017(2) 0.017(2) 0.0176(18) -0.0004(16) 0.0079(15) 0.0056(15)
C(51) 0.018(2) 0.021(2) 0.023(2) -0.0010(18) 0.0069(17) 0.0060(17)
C(52) 0.021(2) 0.013(2) 0.022(2) 0.0024(17) 0.0087(16) 0.0051(16)
C(53) 0.021(2) 0.021(2) 0.021(2) 0.0000(18) 0.0048(17) 0.0047(16)
C(54) 0.015(2) 0.024(2) 0.0165(18) 0.0014(17) 0.0053(15) 0.0061(16)
C(55) 0.023(2) 0.017(2) 0.0194(19) -0.0020(18) 0.0047(16) 0.0071(16)
C(56) 0.030(2) 0.017(2) 0.035(2) -0.005(2) 0.004(2) 0.0059(19)
C(57) 0.021(2) 0.031(2) 0.029(2) 0.006(2) 0.0032(19) 0.010(2)
C(58) 0.018(2) 0.017(2) 0.0205(19) -0.0004(17) 0.0073(16) 0.0053(16)
C(59) 0.018(2) 0.022(2) 0.0182(19) -0.0021(17) 0.0033(16) -0.0006(16)
C(60) 0.017(2) 0.024(2) 0.0162(18) 0.0015(17) 0.0038(15) 0.0086(16)
C(61) 0.019(2) 0.016(2) 0.023(2) 0.0001(17) 0.0053(16) 0.0056(16)
C(62) 0.016(2) 0.016(2) 0.023(2) -0.0004(17) 0.0050(16) 0.0038(16)
C(63) 0.013(2) 0.020(2) 0.0179(18) 0.0032(16) 0.0012(15) 0.0037(16)
C(64) 0.037(2) 0.023(2) 0.024(2) 0.002(2) 0.0072(19) 0.0103(18)
C(65) 0.025(2) 0.020(2) 0.028(2) -0.0046(19) 0.0041(18) 0.0049(18)
C(66) 0.018(2) 0.015(2) 0.022(2) -0.0035(16) 0.0055(16) 0.0059(16)
C(67) 0.028(2) 0.027(2) 0.025(2) 0.010(2) 0.0072(18) 0.0105(18)
C(68) 0.039(2) 0.033(2) 0.025(2) 0.009(2) 0.016(2) 0.0079(19)
C(69) 0.042(3) 0.033(2) 0.024(2) 0.002(2) 0.013(2) 0.010(2)
C(70) 0.026(2) 0.035(2) 0.027(2) -0.002(2) 0.0056(19) 0.015(2)
C(71) 0.023(2) 0.028(2) 0.026(2) 0.0001(19) 0.0047(18) 0.0138(19)
C(72) 0.063(4) 0.062(4) 0.035(2) 0.030(3) 0.025(2) 0.020(2)
C(73) 0.045(3) 0.056(4) 0.037(2) 0.009(2) 0.008(2) 0.032(2)
C(74) 0.021(2) 0.014(2) 0.0200(19) 0.0019(17) 0.0020(16) 0.0063(16)
C(75) 0.024(2) 0.012(2) 0.0148(18) 0.0003(17) 0.0060(16) 0.0031(15)
C(76) 0.020(2) 0.015(2) 0.0195(19) 0.0024(17) 0.0032(16) 0.0076(15)
C(77) 0.021(2) 0.018(2) 0.024(2) 0.0073(18) 0.0046(17) 0.0087(16)
C(78) 0.031(2) 0.015(2) 0.021(2) 0.0034(19) 0.0073(18) 0.0044(16)
C(79) 0.021(2) 0.025(2) 0.0189(19) -0.0001(18) 0.0035(16) 0.0058(17)
C(80) 0.019(2) 0.025(2) 0.028(2) -0.0001(19) 0.0033(18) 0.0119(18)
C(81) 0.030(2) 0.033(2) 0.033(2) 0.013(2) 0.010(2) -0.004(2)
B(1) 0.016(2) 0.015(2) 0.020(2) 0.0017(18) 0.0041(18) 0.0027(17)

loop_
_atom_type_symbol
_atom_type_description
_atom_type_scat_dispersion_real
_atom_type_scat_dispersion_imag
_atom_type_scat_source
C C 0.003 0.002
;
International Tables for Crystallography
(1992, Vol. C, Tables 4.2.6.8 and 6.1.1.4)
;
H H 0.000 0.000
;
International Tables for Crystallography
(1992, Vol. C, Table 6.1.1.4)
;
B B 0.001 0.001
;
International Tables for Crystallography
(1992, Vol. C, Tables 4.2.6.8 and 6.1.1.4)
;
F F 0.017 0.010
;
International Tables for Crystallography
(1992, Vol. C, Tables 4.2.6.8 and 6.1.1.4)
;
O O 0.011 0.006
;
International Tables for Crystallography
(1992, Vol. C, Tables 4.2.6.8 and 6.1.1.4)
;
P P 0.102 0.094
;
International Tables for Crystallography
(1992, Vol. C, Tables 4.2.6.8 and 6.1.1.4)
;
Ru Ru -1.259 0.836
;
International Tables for Crystallography
(1992, Vol. C, Tables 4.2.6.8 and 6.1.1.4)
;

loop_
_geom_angle_atom_site_label_1
_geom_angle_atom_site_label_2
_geom_angle_atom_site_label_3
_geom_angle
_geom_angle_publ_flag
_geom_angle_site_symmetry_1
_geom_angle_site_symmetry_2
_geom_angle_site_symmetry_3
P(1) Ru(1) P(2) 92.12(4) yes . . .
P(1) Ru(1) P(3) 95.18(4) yes . . .
P(1) Ru(1) C(19) 90.79(13) yes . . .
P(1) Ru(1) C(20) 100.22(13) yes . . .
P(1) Ru(1) C(21) 135.55(13) yes . . .
P(1) Ru(1) C(22) 151.70(12) yes . . .
P(1) Ru(1) C(23) 116.60(13) yes . . .
P(2) Ru(1) P(3) 82.35(4) yes . . .
P(2) Ru(1) C(19) 146.10(14) yes . . .
P(2) Ru(1) C(20) 109.36(14) yes . . .
P(2) Ru(1) C(21) 94.22(12) yes . . .
P(2) Ru(1) C(22) 113.83(12) yes . . .
P(2) Ru(1) C(23) 150.52(14) yes . . .
P(3) Ru(1) C(19) 130.97(14) yes . . .
P(3) Ru(1) C(20) 160.13(13) yes . . .
P(3) Ru(1) C(21) 129.27(13) yes . . .
P(3) Ru(1) C(22) 99.17(12) yes . . .
P(3) Ru(1) C(23) 100.43(13) yes . . .
C(19) Ru(1) C(20) 37.12(19) yes . . .
C(19) Ru(1) C(21) 61.43(18) yes . . .
C(19) Ru(1) C(22) 61.47(17) yes . . .
C(19) Ru(1) C(23) 36.52(18) yes . . .
C(20) Ru(1) C(21) 36.77(18) yes . . .
C(20) Ru(1) C(22) 61.68(17) yes . . .
C(20) Ru(1) C(23) 61.38(18) yes . . .
C(21) Ru(1) C(22) 36.87(18) yes . . .
C(21) Ru(1) C(23) 61.13(18) yes . . .
C(22) Ru(1) C(23) 36.70(18) yes . . .
Ru(1) P(1) O(1) 115.17(12) yes . . .
Ru(1) P(1) O(2) 120.22(12) yes . . .
Ru(1) P(1) O(3) 112.44(11) yes . . .
O(1) P(1) O(2) 97.74(15) yes . . .
O(1) P(1) O(3) 106.18(16) yes . . .
O(2) P(1) O(3) 103.16(16) yes . . .
Ru(1) P(2) C(24) 108.62(14) yes . . .
Ru(1) P(2) C(26) 119.76(14) yes . . .
Ru(1) P(2) C(32) 118.51(13) yes . . .
C(24) P(2) C(26) 106.28(19) yes . . .
C(24) P(2) C(32) 100.01(19) yes . . .
C(26) P(2) C(32) 101.4(2) yes . . .
Ru(1) P(3) C(25) 110.28(15) yes . . .
Ru(1) P(3) C(38) 113.93(14) yes . . .
Ru(1) P(3) C(44) 123.15(14) yes . . .
C(25) P(3) C(38) 105.2(2) yes . . .
C(25) P(3) C(44) 104.40(19) yes . . .
C(38) P(3) C(44) 97.9(2) yes . . .
F(24) F(22) C(81) 52.7(5) yes . . .
F(22) F(24) F(25) 102.7(7) yes . . .
F(22) F(24) C(81) 53.6(4) yes . . .
F(25) F(24) C(81) 57.4(6) yes . . .
F(24) F(25) C(81) 55.6(6) yes . . .
P(1) O(1) C(1) 130.0(2) yes . . .
P(1) O(2) C(7) 124.9(2) yes . . .
P(1) O(3) C(13) 131.4(2) yes . . .
O(1) C(1) C(2) 116.7(4) yes . . .
O(1) C(1) C(6) 120.1(4) yes . . .
C(2) C(1) C(6) 123.0(4) yes . . .
C(1) C(2) C(3) 117.3(4) yes . . .
C(2) C(3) C(4) 120.7(5) yes . . .
C(3) C(4) C(5) 120.2(5) yes . . .
C(4) C(5) C(6) 120.8(5) yes . . .
C(1) C(6) C(5) 117.9(5) yes . . .
O(2) C(7) C(8) 116.5(3) yes . . .
O(2) C(7) C(12) 121.5(4) yes . . .
C(8) C(7) C(12) 121.7(4) yes . . .
C(7) C(8) C(9) 119.1(4) yes . . .
C(8) C(9) C(10) 120.5(5) yes . . .
C(9) C(10) C(11) 119.7(4) yes . . .
C(10) C(11) C(12) 120.5(4) yes . . .
C(7) C(12) C(11) 118.5(4) yes . . .
O(3) C(13) C(14) 115.1(3) yes . . .
O(3) C(13) C(18) 123.6(4) yes . . .
C(14) C(13) C(18) 121.3(4) yes . . .
C(13) C(14) C(15) 119.5(4) yes . . .
C(14) C(15) C(16) 120.0(5) yes . . .
C(15) C(16) C(17) 119.6(5) yes . . .
C(16) C(17) C(18) 121.2(4) yes . . .
C(13) C(18) C(17) 118.4(4) yes . . .
Ru(1) C(19) C(20) 71.7(2) yes . . .
Ru(1) C(19) C(23) 71.9(2) yes . . .
C(20) C(19) C(23) 108.0(4) yes . . .
Ru(1) C(20) C(19) 71.1(2) yes . . .
Ru(1) C(20) C(21) 71.6(2) yes . . .
C(19) C(20) C(21) 107.3(4) yes . . .
Ru(1) C(21) C(20) 71.6(2) yes . . .
Ru(1) C(21) C(22) 71.9(2) yes . . .
C(20) C(21) C(22) 108.6(4) yes . . .
Ru(1) C(22) C(21) 71.3(2) yes . . .
Ru(1) C(22) C(23) 71.2(2) yes . . .
C(21) C(22) C(23) 107.0(4) yes . . .
Ru(1) C(23) C(19) 71.5(2) yes . . .
Ru(1) C(23) C(22) 72.1(2) yes . . .
C(19) C(23) C(22) 109.0(4) yes . . .
P(2) C(24) C(25) 107.6(2) yes . . .
P(3) C(25) C(24) 111.6(2) yes . . .
P(2) C(26) C(27) 121.9(3) yes . . .
P(2) C(26) C(31) 118.9(3) yes . . .
C(27) C(26) C(31) 119.2(4) yes . . .
C(26) C(27) C(28) 119.9(5) yes . . .
C(27) C(28) C(29) 120.7(5) yes . . .
C(28) C(29) C(30) 119.3(5) yes . . .
C(29) C(30) C(31) 120.0(6) yes . . .
C(26) C(31) C(30) 120.8(5) yes . . .
P(2) C(32) C(33) 120.6(3) yes . . .
P(2) C(32) C(37) 120.2(3) yes . . .
C(33) C(32) C(37) 119.0(4) yes . . .
C(32) C(33) C(34) 120.4(4) yes . . .
C(33) C(34) C(35) 120.4(4) yes . . .
C(34) C(35) C(36) 119.5(5) yes . . .
C(35) C(36) C(37) 120.9(4) yes . . .
C(32) C(37) C(36) 119.8(4) yes . . .
P(3) C(38) C(39) 124.6(3) yes . . .
P(3) C(38) C(43) 117.0(3) yes . . .
C(39) C(38) C(43) 118.4(4) yes . . .
C(38) C(39) C(40) 120.6(4) yes . . .
C(39) C(40) C(41) 120.6(5) yes . . .
C(40) C(41) C(42) 119.3(5) yes . . .
C(41) C(42) C(43) 120.9(4) yes . . .
C(38) C(43) C(42) 120.1(4) yes . . .
P(3) C(44) C(45) 119.2(3) yes . . .
P(3) C(44) C(49) 121.2(3) yes . . .
C(45) C(44) C(49) 119.5(4) yes . . .
C(44) C(45) C(46) 119.7(4) yes . . .
C(45) C(46) C(47) 120.6(4) yes . . .
C(46) C(47) C(48) 120.1(5) yes . . .
C(47) C(48) C(49) 119.6(4) yes . . .
C(44) C(49) C(48) 120.6(4) yes . . .
C(51) C(50) C(55) 115.6(3) yes . . .
C(51) C(50) B(1) 119.8(3) yes . . .
C(55) C(50) B(1) 124.4(3) yes . . .
C(50) C(51) C(52) 122.2(3) yes . . .
C(51) C(52) C(53) 120.9(4) yes . . .
C(51) C(52) C(56) 120.8(3) yes . . .
C(53) C(52) C(56) 118.3(3) yes . . .
C(52) C(53) C(54) 117.9(3) yes . . .
C(53) C(54) C(55) 121.1(4) yes . . .
C(53) C(54) C(57) 118.3(3) yes . . .
C(55) C(54) C(57) 120.5(4) yes . . .
C(50) C(55) C(54) 122.2(4) yes . . .
F(1) C(56) F(2) 107.1(4) yes . . .
F(1) C(56) F(3) 106.5(4) yes . . .
F(1) C(56) C(52) 113.2(3) yes . . .
F(2) C(56) F(3) 105.2(3) yes . . .
F(2) C(56) C(52) 112.2(4) yes . . .
F(3) C(56) C(52) 112.1(4) yes . . .
F(4) C(57) F(5) 106.0(3) yes . . .
F(4) C(57) F(6) 104.9(4) yes . . .
F(4) C(57) C(54) 113.4(4) yes . . .
F(5) C(57) F(6) 106.1(4) yes . . .
F(5) C(57) C(54) 112.6(4) yes . . .
F(6) C(57) C(54) 113.3(4) yes . . .
C(59) C(58) C(63) 115.6(4) yes . . .
C(59) C(58) B(1) 122.2(3) yes . . .
C(63) C(58) B(1) 121.6(3) yes . . .
C(58) C(59) C(60) 121.7(3) yes . . .
C(59) C(60) C(61) 121.1(3) yes . . .
C(59) C(60) C(64) 121.4(3) yes . . .
C(61) C(60) C(64) 117.4(4) yes . . .
C(60) C(61) C(62) 117.6(4) yes . . .
C(61) C(62) C(63) 121.7(3) yes . . .
C(61) C(62) C(65) 118.8(4) yes . . .
C(63) C(62) C(65) 119.5(3) yes . . .
C(58) C(63) C(62) 122.3(3) yes . . .
F(7) C(64) F(8) 108.0(4) yes . . .
F(7) C(64) F(9) 104.4(4) yes . . .
F(7) C(64) C(60) 111.9(3) yes . . .
F(8) C(64) F(9) 106.2(3) yes . . .
F(8) C(64) C(60) 113.9(4) yes . . .
F(9) C(64) C(60) 111.9(3) yes . . .
F(10) C(65) F(11) 106.8(3) yes . . .
F(10) C(65) F(12) 105.4(3) yes . . .
F(10) C(65) C(62) 113.1(3) yes . . .
F(11) C(65) F(12) 105.8(3) yes . . .
F(11) C(65) C(62) 112.9(4) yes . . .
F(12) C(65) C(62) 112.2(3) yes . . .
C(67) C(66) C(71) 116.1(4) yes . . .
C(67) C(66) B(1) 119.0(3) yes . . .
C(71) C(66) B(1) 124.9(4) yes . . .
C(66) C(67) C(68) 122.8(4) yes . . .
C(67) C(68) C(69) 120.1(4) yes . . .
C(67) C(68) C(72) 119.8(4) yes . . .
C(69) C(68) C(72) 120.1(4) yes . . .
C(68) C(69) C(70) 118.4(4) yes . . .
C(69) C(70) C(71) 121.1(4) yes . . .
C(69) C(70) C(73) 121.0(4) yes . . .
C(71) C(70) C(73) 117.8(4) yes . . .
C(66) C(71) C(70) 121.4(4) yes . . .
F(13) C(72) F(14) 102.4(7) yes . . .
F(13) C(72) F(15) 103.8(5) yes . . .
F(13) C(72) C(68) 113.1(5) yes . . .
F(14) C(72) F(15) 108.5(6) yes . . .
F(14) C(72) C(68) 113.9(6) yes . . .
F(15) C(72) C(68) 114.1(6) yes . . .
F(16) C(73) F(17) 108.0(4) yes . . .
F(16) C(73) F(18) 104.0(5) yes . . .
F(16) C(73) C(70) 113.8(5) yes . . .
F(17) C(73) F(18) 104.7(5) yes . . .
F(17) C(73) C(70) 113.2(5) yes . . .
F(18) C(73) C(70) 112.4(4) yes . . .
C(75) C(74) C(79) 115.5(4) yes . . .
C(75) C(74) B(1) 120.2(3) yes . . .
C(79) C(74) B(1) 123.8(3) yes . . .
C(74) C(75) C(76) 122.4(3) yes . . .
C(75) C(76) C(77) 121.0(3) yes . . .
C(75) C(76) C(80) 118.7(3) yes . . .
C(77) C(76) C(80) 120.3(4) yes . . .
C(76) C(77) C(78) 117.4(4) yes . . .
C(77) C(78) C(79) 120.9(3) yes . . .
C(77) C(78) C(81) 119.4(4) yes . . .
C(79) C(78) C(81) 119.7(3) yes . . .
C(74) C(79) C(78) 122.8(3) yes . . .
F(19) C(80) F(20) 105.4(3) yes . . .
F(19) C(80) F(21) 105.9(3) yes . . .
F(19) C(80) C(76) 111.8(3) yes . . .
F(20) C(80) F(21) 107.5(3) yes . . .
F(20) C(80) C(76) 111.9(4) yes . . .
F(21) C(80) C(76) 113.8(3) yes . . .
F(22) C(81) F(23) 93.6(5) yes . . .
F(22) C(81) F(24) 73.6(7) yes . . .
F(22) C(81) F(25) 126.3(5) yes . . .
F(22) C(81) C(78) 115.0(5) yes . . .
F(23) C(81) F(24) 132.1(6) yes . . .
F(23) C(81) F(25) 87.2(6) yes . . .
F(23) C(81) C(78) 114.3(4) yes . . .
F(24) C(81) F(25) 67.0(8) yes . . .
F(24) C(81) C(78) 112.8(6) yes . . .
F(25) C(81) C(78) 113.2(4) yes . . .
C(50) B(1) C(58) 113.2(3) yes . . .
C(50) B(1) C(66) 104.9(3) yes . . .
C(50) B(1) C(74) 111.8(3) yes . . .
C(58) B(1) C(66) 110.4(3) yes . . .
C(58) B(1) C(74) 102.7(3) yes . . .
C(66) B(1) C(74) 114.1(3) yes . . .
C(1) C(2) H(1) 121.3 no . . .
C(3) C(2) H(1) 121.4 no . . .
C(2) C(3) H(2) 119.6 no . . .
C(4) C(3) H(2) 119.6 no . . .
C(3) C(4) H(3) 119.9 no . . .
C(5) C(4) H(3) 119.9 no . . .
C(4) C(5) H(4) 119.6 no . . .
C(6) C(5) H(4) 119.6 no . . .
C(1) C(6) H(5) 121.0 no . . .
C(5) C(6) H(5) 121.0 no . . .
C(7) C(8) H(6) 120.4 no . . .
C(9) C(8) H(6) 120.4 no . . .
C(8) C(9) H(7) 119.8 no . . .
C(10) C(9) H(7) 119.8 no . . .
C(9) C(10) H(8) 120.1 no . . .
C(11) C(10) H(8) 120.1 no . . .
C(10) C(11) H(9) 119.8 no . . .
C(12) C(11) H(9) 119.8 no . . .
C(7) C(12) H(10) 120.8 no . . .
C(11) C(12) H(10) 120.8 no . . .
C(13) C(14) H(11) 120.2 no . . .
C(15) C(14) H(11) 120.2 no . . .
C(14) C(15) H(12) 120.0 no . . .
C(16) C(15) H(12) 120.0 no . . .
C(15) C(16) H(13) 120.2 no . . .
C(17) C(16) H(13) 120.2 no . . .
C(16) C(17) H(14) 119.4 no . . .
C(18) C(17) H(14) 119.4 no . . .
C(13) C(18) H(15) 120.8 no . . .
C(17) C(18) H(15) 120.8 no . . .
Ru(1) C(19) H(16) 122.0 no . . .
C(20) C(19) H(16) 126.0 no . . .
C(23) C(19) H(16) 126.0 no . . .
Ru(1) C(20) H(17) 122.6 no . . .
C(19) C(20) H(17) 126.4 no . . .
C(21) C(20) H(17) 126.4 no . . .
Ru(1) C(21) H(18) 122.5 no . . .
C(20) C(21) H(18) 125.7 no . . .
C(22) C(21) H(18) 125.7 no . . .
Ru(1) C(22) H(19) 122.7 no . . .
C(21) C(22) H(19) 126.5 no . . .
C(23) C(22) H(19) 126.5 no . . .
Ru(1) C(23) H(20) 122.5 no . . .
C(19) C(23) H(20) 125.5 no . . .
C(22) C(23) H(20) 125.5 no . . .
P(2) C(24) H(21) 110.2 no . . .
P(2) C(24) H(22) 110.2 no . . .
C(25) C(24) H(21) 110.2 no . . .
C(25) C(24) H(22) 110.2 no . . .
H(21) C(24) H(22) 108.5 no . . .
P(3) C(25) H(23) 109.3 no . . .
P(3) C(25) H(24) 109.3 no . . .
C(24) C(25) H(23) 109.3 no . . .
C(24) C(25) H(24) 109.3 no . . .
H(23) C(25) H(24) 108.0 no . . .
C(26) C(27) H(25) 120.1 no . . .
C(28) C(27) H(25) 120.1 no . . .
C(27) C(28) H(26) 119.6 no . . .
C(29) C(28) H(26) 119.7 no . . .
C(28) C(29) H(27) 120.3 no . . .
C(30) C(29) H(27) 120.4 no . . .
C(29) C(30) H(28) 120.0 no . . .
C(31) C(30) H(28) 120.0 no . . .
C(26) C(31) H(29) 119.6 no . . .
C(30) C(31) H(29) 119.6 no . . .
C(32) C(33) H(30) 119.8 no . . .
C(34) C(33) H(30) 119.8 no . . .
C(33) C(34) H(31) 119.8 no . . .
C(35) C(34) H(31) 119.8 no . . .
C(34) C(35) H(32) 120.3 no . . .
C(36) C(35) H(32) 120.2 no . . .
C(35) C(36) H(33) 119.6 no . . .
C(37) C(36) H(33) 119.6 no . . .
C(32) C(37) H(34) 120.1 no . . .
C(36) C(37) H(34) 120.1 no . . .
C(38) C(39) H(35) 119.7 no . . .
C(40) C(39) H(35) 119.7 no . . .
C(39) C(40) H(36) 119.7 no . . .
C(41) C(40) H(36) 119.7 no . . .
C(40) C(41) H(37) 120.3 no . . .
C(42) C(41) H(37) 120.3 no . . .
C(41) C(42) H(38) 119.5 no . . .
C(43) C(42) H(38) 119.5 no . . .
C(38) C(43) H(39) 119.9 no . . .
C(42) C(43) H(39) 119.9 no . . .
C(44) C(45) H(40) 120.1 no . . .
C(46) C(45) H(40) 120.1 no . . .
C(45) C(46) H(41) 119.7 no . . .
C(47) C(46) H(41) 119.7 no . . .
C(46) C(47) H(42) 120.0 no . . .
C(48) C(47) H(42) 120.0 no . . .
C(47) C(48) H(43) 120.2 no . . .
C(49) C(48) H(43) 120.2 no . . .
C(44) C(49) H(44) 119.7 no . . .
C(48) C(49) H(44) 119.7 no . . .
C(50) C(51) H(45) 118.9 no . . .
C(52) C(51) H(45) 118.9 no . . .
C(52) C(53) H(46) 121.0 no . . .
C(54) C(53) H(46) 121.0 no . . .
C(50) C(55) H(47) 118.9 no . . .
C(54) C(55) H(47) 118.9 no . . .
C(58) C(59) H(48) 119.2 no . . .
C(60) C(59) H(48) 119.1 no . . .
C(60) C(61) H(49) 121.2 no . . .
C(62) C(61) H(49) 121.2 no . . .
C(58) C(63) H(50) 118.9 no . . .
C(62) C(63) H(50) 118.9 no . . .
C(66) C(67) H(51) 118.6 no . . .
C(68) C(67) H(51) 118.6 no . . .
C(68) C(69) H(52) 120.8 no . . .
C(70) C(69) H(52) 120.8 no . . .
C(66) C(71) H(53) 119.3 no . . .
C(70) C(71) H(53) 119.3 no . . .
C(74) C(75) H(54) 118.8 no . . .
C(76) C(75) H(54) 118.8 no . . .
C(76) C(77) H(55) 121.3 no . . .
C(78) C(77) H(55) 121.3 no . . .
C(74) C(79) H(56) 118.6 no . . .
C(78) C(79) H(56) 118.6 no . . .

loop_
_geom_bond_atom_site_label_1
_geom_bond_atom_site_label_2
_geom_bond_distance
_geom_bond_publ_flag
_geom_bond_site_symmetry_1
_geom_bond_site_symmetry_2
Ru(1) P(1) 2.2353(11) yes . .
Ru(1) P(2) 2.2888(10) yes . .
Ru(1) P(3) 2.3083(11) yes . .
Ru(1) C(19) 2.235(4) yes . .
Ru(1) C(20) 2.243(4) yes . .
Ru(1) C(21) 2.243(4) yes . .
Ru(1) C(22) 2.251(4) yes . .
Ru(1) C(23) 2.240(4) yes . .
P(1) O(1) 1.605(2) yes . .
P(1) O(2) 1.616(3) yes . .
P(1) O(3) 1.605(3) yes . .
P(2) C(24) 1.839(4) yes . .
P(2) C(26) 1.825(4) yes . .
P(2) C(32) 1.839(4) yes . .
P(3) C(25) 1.865(4) yes . .
P(3) C(38) 1.842(4) yes . .
P(3) C(44) 1.841(4) yes . .
F(1) C(56) 1.338(5) yes . .
F(2) C(56) 1.338(5) yes . .
F(3) C(56) 1.345(6) yes . .
F(4) C(57) 1.326(5) yes . .
F(5) C(57) 1.311(6) yes . .
F(6) C(57) 1.321(6) yes . .
F(7) C(64) 1.327(6) yes . .
F(8) C(64) 1.308(5) yes . .
F(9) C(64) 1.343(6) yes . .
F(10) C(65) 1.346(5) yes . .
F(11) C(65) 1.333(5) yes . .
F(12) C(65) 1.347(5) yes . .
F(13) C(72) 1.312(7) yes . .
F(14) C(72) 1.253(9) yes . .
F(15) C(72) 1.282(8) yes . .
F(16) C(73) 1.328(6) yes . .
F(17) C(73) 1.310(7) yes . .
F(18) C(73) 1.346(8) yes . .
F(19) C(80) 1.340(5) yes . .
F(20) C(80) 1.332(5) yes . .
F(21) C(80) 1.326(5) yes . .
F(22) F(24) 1.538(13) yes . .
F(22) C(81) 1.291(7) yes . .
F(23) C(81) 1.252(9) yes . .
F(24) F(25) 1.424(17) yes . .
F(24) C(81) 1.276(9) yes . .
F(25) C(81) 1.302(12) yes . .
O(1) C(1) 1.410(5) yes . .
O(2) C(7) 1.415(4) yes . .
O(3) C(13) 1.422(5) yes . .
C(1) C(2) 1.377(7) yes . .
C(1) C(6) 1.376(6) yes . .
C(2) C(3) 1.404(7) yes . .
C(3) C(4) 1.377(9) yes . .
C(4) C(5) 1.365(9) yes . .
C(5) C(6) 1.397(7) yes . .
C(7) C(8) 1.363(7) yes . .
C(7) C(12) 1.388(5) yes . .
C(8) C(9) 1.389(7) yes . .
C(9) C(10) 1.372(6) yes . .
C(10) C(11) 1.388(8) yes . .
C(11) C(12) 1.383(6) yes . .
C(13) C(14) 1.371(7) yes . .
C(13) C(18) 1.380(6) yes . .
C(14) C(15) 1.386(7) yes . .
C(15) C(16) 1.374(7) yes . .
C(16) C(17) 1.378(7) yes . .
C(17) C(18) 1.378(7) yes . .
C(19) C(20) 1.425(7) yes . .
C(19) C(23) 1.402(7) yes . .
C(20) C(21) 1.415(7) yes . .
C(21) C(22) 1.421(7) yes . .
C(22) C(23) 1.414(7) yes . .
C(24) C(25) 1.517(6) yes . .
C(26) C(27) 1.374(6) yes . .
C(26) C(31) 1.392(7) yes . .
C(27) C(28) 1.400(7) yes . .
C(28) C(29) 1.375(9) yes . .
C(29) C(30) 1.386(8) yes . .
C(30) C(31) 1.378(8) yes . .
C(32) C(33) 1.394(6) yes . .
C(32) C(37) 1.389(6) yes . .
C(33) C(34) 1.384(7) yes . .
C(34) C(35) 1.379(7) yes . .
C(35) C(36) 1.374(7) yes . .
C(36) C(37) 1.393(7) yes . .
C(38) C(39) 1.379(6) yes . .
C(38) C(43) 1.398(6) yes . .
C(39) C(40) 1.392(7) yes . .
C(40) C(41) 1.366(7) yes . .
C(41) C(42) 1.373(8) yes . .
C(42) C(43) 1.382(7) yes . .
C(44) C(45) 1.392(6) yes . .
C(44) C(49) 1.376(6) yes . .
C(45) C(46) 1.395(8) yes . .
C(46) C(47) 1.375(7) yes . .
C(47) C(48) 1.379(6) yes . .
C(48) C(49) 1.403(7) yes . .
C(50) C(51) 1.404(6) yes . .
C(50) C(55) 1.397(6) yes . .
C(50) B(1) 1.638(5) yes . .
C(51) C(52) 1.389(5) yes . .
C(52) C(53) 1.389(6) yes . .
C(52) C(56) 1.502(6) yes . .
C(53) C(54) 1.380(6) yes . .
C(54) C(55) 1.391(5) yes . .
C(54) C(57) 1.489(6) yes . .
C(58) C(59) 1.402(5) yes . .
C(58) C(63) 1.404(5) yes . .
C(58) B(1) 1.636(6) yes . .
C(59) C(60) 1.397(6) yes . .
C(60) C(61) 1.385(5) yes . .
C(60) C(64) 1.498(6) yes . .
C(61) C(62) 1.380(5) yes . .
C(62) C(63) 1.376(6) yes . .
C(62) C(65) 1.499(5) yes . .
C(66) C(67) 1.394(6) yes . .
C(66) C(71) 1.394(6) yes . .
C(66) B(1) 1.645(6) yes . .
C(67) C(68) 1.393(6) yes . .
C(68) C(69) 1.387(7) yes . .
C(68) C(72) 1.497(9) yes . .
C(69) C(70) 1.375(7) yes . .
C(70) C(71) 1.406(6) yes . .
C(70) C(73) 1.494(7) yes . .
C(74) C(75) 1.401(5) yes . .
C(74) C(79) 1.386(5) yes . .
C(74) B(1) 1.641(6) yes . .
C(75) C(76) 1.386(6) yes . .
C(76) C(77) 1.387(5) yes . .
C(76) C(80) 1.498(5) yes . .
C(77) C(78) 1.391(5) yes . .
C(78) C(79) 1.385(6) yes . .
C(78) C(81) 1.499(6) yes . .
C(2) H(1) 0.950 no . .
C(3) H(2) 0.950 no . .
C(4) H(3) 0.950 no . .
C(5) H(4) 0.950 no . .
C(6) H(5) 0.950 no . .
C(8) H(6) 0.950 no . .
C(9) H(7) 0.950 no . .
C(10) H(8) 0.950 no . .
C(11) H(9) 0.950 no . .
C(12) H(10) 0.950 no . .
C(14) H(11) 0.950 no . .
C(15) H(12) 0.950 no . .
C(16) H(13) 0.950 no . .
C(17) H(14) 0.950 no . .
C(18) H(15) 0.950 no . .
C(19) H(16) 0.950 no . .
C(20) H(17) 0.950 no . .
C(21) H(18) 0.950 no . .
C(22) H(19) 0.950 no . .
C(23) H(20) 0.950 no . .
C(24) H(21) 0.990 no . .
C(24) H(22) 0.990 no . .
C(25) H(23) 0.990 no . .
C(25) H(24) 0.990 no . .
C(27) H(25) 0.950 no . .
C(28) H(26) 0.950 no . .
C(29) H(27) 0.950 no . .
C(30) H(28) 0.950 no . .
C(31) H(29) 0.950 no . .
C(33) H(30) 0.950 no . .
C(34) H(31) 0.950 no . .
C(35) H(32) 0.950 no . .
C(36) H(33) 0.950 no . .
C(37) H(34) 0.950 no . .
C(39) H(35) 0.950 no . .
C(40) H(36) 0.950 no . .
C(41) H(37) 0.950 no . .
C(42) H(38) 0.950 no . .
C(43) H(39) 0.950 no . .
C(45) H(40) 0.950 no . .
C(46) H(41) 0.950 no . .
C(47) H(42) 0.950 no . .
C(48) H(43) 0.950 no . .
C(49) H(44) 0.950 no . .
C(51) H(45) 0.950 no . .
C(53) H(46) 0.950 no . .
C(55) H(47) 0.950 no . .
C(59) H(48) 0.950 no . .
C(61) H(49) 0.950 no . .
C(63) H(50) 0.950 no . .
C(67) H(51) 0.950 no . .
C(69) H(52) 0.950 no . .
C(71) H(53) 0.950 no . .
C(75) H(54) 0.950 no . .
C(77) H(55) 0.950 no . .
C(79) H(56) 0.950 no . .

loop_
_geom_torsion_atom_site_label_1
_geom_torsion_atom_site_label_2
_geom_torsion_atom_site_label_3
_geom_torsion_atom_site_label_4
_geom_torsion
_geom_torsion_publ_flag
_geom_torsion_site_symmetry_1
_geom_torsion_site_symmetry_2
_geom_torsion_site_symmetry_3
_geom_torsion_site_symmetry_4
P(1) Ru(1) P(2) C(24) -66.42(15) ? . . . .
P(1) Ru(1) P(2) C(26) 55.82(19) ? . . . .
P(1) Ru(1) P(2) C(32) -179.48(17) ? . . . .
P(2) Ru(1) P(1) O(1) 50.60(14) ? . . . .
P(2) Ru(1) P(1) O(2) -65.88(11) ? . . . .
P(2) Ru(1) P(1) O(3) 172.41(13) ? . . . .
P(1) Ru(1) P(3) C(25) 83.66(17) ? . . . .
P(1) Ru(1) P(3) C(38) -158.27(16) ? . . . .
P(1) Ru(1) P(3) C(44) -40.25(15) ? . . . .
P(3) Ru(1) P(1) O(1) -31.91(14) ? . . . .
P(3) Ru(1) P(1) O(2) -148.39(11) ? . . . .
P(3) Ru(1) P(1) O(3) 89.91(13) ? . . . .
P(1) Ru(1) C(19) C(20) -106.0(2) ? . . . .
P(1) Ru(1) C(19) C(23) 137.2(2) ? . . . .
C(19) Ru(1) P(1) O(1) -163.2(2) ? . . . .
C(19) Ru(1) P(1) O(2) 80.34(18) ? . . . .
C(19) Ru(1) P(1) O(3) -41.37(19) ? . . . .
P(1) Ru(1) C(20) C(19) 77.6(2) ? . . . .
P(1) Ru(1) C(20) C(21) -166.0(2) ? . . . .
C(20) Ru(1) P(1) O(1) 160.70(19) ? . . . .
C(20) Ru(1) P(1) O(2) 44.22(17) ? . . . .
C(20) Ru(1) P(1) O(3) -77.49(19) ? . . . .
P(1) Ru(1) C(21) C(20) 19.8(3) ? . . . .
P(1) Ru(1) C(21) C(22) 137.4(2) ? . . . .
C(21) Ru(1) P(1) O(1) 148.8(2) ? . . . .
C(21) Ru(1) P(1) O(2) 32.3(2) ? . . . .
C(21) Ru(1) P(1) O(3) -89.4(2) ? . . . .
P(1) Ru(1) C(22) C(21) -91.9(3) ? . . . .
P(1) Ru(1) C(22) C(23) 24.3(4) ? . . . .
C(22) Ru(1) P(1) O(1) -152.3(3) ? . . . .
C(22) Ru(1) P(1) O(2) 91.2(3) ? . . . .
C(22) Ru(1) P(1) O(3) -30.5(3) ? . . . .
P(1) Ru(1) C(23) C(19) -49.4(3) ? . . . .
P(1) Ru(1) C(23) C(22) -167.4(2) ? . . . .
C(23) Ru(1) P(1) O(1) -136.3(2) ? . . . .
C(23) Ru(1) P(1) O(2) 107.22(18) ? . . . .
C(23) Ru(1) P(1) O(3) -14.49(19) ? . . . .
P(2) Ru(1) P(3) C(25) -7.79(17) ? . . . .
P(2) Ru(1) P(3) C(38) 110.28(16) ? . . . .
P(2) Ru(1) P(3) C(44) -131.69(15) ? . . . .
P(3) Ru(1) P(2) C(24) 28.53(15) ? . . . .
P(3) Ru(1) P(2) C(26) 150.76(19) ? . . . .
P(3) Ru(1) P(2) C(32) -84.54(17) ? . . . .
P(2) Ru(1) C(19) C(20) -11.0(4) ? . . . .
P(2) Ru(1) C(19) C(23) -127.8(2) ? . . . .
C(19) Ru(1) P(2) C(24) -161.0(2) ? . . . .
C(19) Ru(1) P(2) C(26) -38.8(3) ? . . . .
C(19) Ru(1) P(2) C(32) 85.9(2) ? . . . .
P(2) Ru(1) C(20) C(19) 173.5(2) ? . . . .
P(2) Ru(1) C(20) C(21) -70.1(2) ? . . . .
C(20) Ru(1) P(2) C(24) -168.0(2) ? . . . .
C(20) Ru(1) P(2) C(26) -45.8(2) ? . . . .
C(20) Ru(1) P(2) C(32) 78.9(2) ? . . . .
P(2) Ru(1) C(21) C(20) 117.2(2) ? . . . .
P(2) Ru(1) C(21) C(22) -125.2(2) ? . . . .
C(21) Ru(1) P(2) C(24) 157.6(2) ? . . . .
C(21) Ru(1) P(2) C(26) -80.2(2) ? . . . .
C(21) Ru(1) P(2) C(32) 44.5(2) ? . . . .
P(2) Ru(1) C(22) C(21) 62.9(2) ? . . . .
P(2) Ru(1) C(22) C(23) 179.2(2) ? . . . .
C(22) Ru(1) P(2) C(24) 125.2(2) ? . . . .
C(22) Ru(1) P(2) C(26) -112.6(2) ? . . . .
C(22) Ru(1) P(2) C(32) 12.1(2) ? . . . .
P(2) Ru(1) C(23) C(19) 116.4(3) ? . . . .
P(2) Ru(1) C(23) C(22) -1.5(4) ? . . . .
C(23) Ru(1) P(2) C(24) 126.2(3) ? . . . .
C(23) Ru(1) P(2) C(26) -111.6(3) ? . . . .
C(23) Ru(1) P(2) C(32) 13.1(3) ? . . . .
P(3) Ru(1) C(19) C(20) 156.4(2) ? . . . .
P(3) Ru(1) C(19) C(23) 39.7(3) ? . . . .
C(19) Ru(1) P(3) C(25) 179.2(2) ? . . . .
C(19) Ru(1) P(3) C(38) -62.7(2) ? . . . .
C(19) Ru(1) P(3) C(44) 55.3(2) ? . . . .
P(3) Ru(1) C(20) C(19) -62.7(5) ? . . . .
P(3) Ru(1) C(20) C(21) 53.7(5) ? . . . .
C(20) Ru(1) P(3) C(25) -135.5(4) ? . . . .
C(20) Ru(1) P(3) C(38) -17.5(4) ? . . . .
C(20) Ru(1) P(3) C(44) 100.6(4) ? . . . .
P(3) Ru(1) C(21) C(20) -159.3(2) ? . . . .
P(3) Ru(1) C(21) C(22) -41.7(3) ? . . . .
C(21) Ru(1) P(3) C(25) -97.0(2) ? . . . .
C(21) Ru(1) P(3) C(38) 21.1(2) ? . . . .
C(21) Ru(1) P(3) C(44) 139.1(2) ? . . . .
P(3) Ru(1) C(22) C(21) 148.6(2) ? . . . .
P(3) Ru(1) C(22) C(23) -95.2(2) ? . . . .
C(22) Ru(1) P(3) C(25) -120.8(2) ? . . . .
C(22) Ru(1) P(3) C(38) -2.8(2) ? . . . .
C(22) Ru(1) P(3) C(44) 115.28(19) ? . . . .
P(3) Ru(1) C(23) C(19) -150.7(2) ? . . . .
P(3) Ru(1) C(23) C(22) 91.4(2) ? . . . .
C(23) Ru(1) P(3) C(25) -158.1(2) ? . . . .
C(23) Ru(1) P(3) C(38) -40.0(2) ? . . . .
C(23) Ru(1) P(3) C(44) 78.0(2) ? . . . .
C(19) Ru(1) C(20) C(21) 116.4(4) ? . . . .
C(20) Ru(1) C(19) C(23) -116.8(4) ? . . . .
C(19) Ru(1) C(21) C(20) -38.0(3) ? . . . .
C(19) Ru(1) C(21) C(22) 79.6(2) ? . . . .
C(21) Ru(1) C(19) C(20) 37.6(2) ? . . . .
C(21) Ru(1) C(19) C(23) -79.1(3) ? . . . .
C(19) Ru(1) C(22) C(21) -79.5(3) ? . . . .
C(19) Ru(1) C(22) C(23) 36.8(2) ? . . . .
C(22) Ru(1) C(19) C(20) 79.8(3) ? . . . .
C(22) Ru(1) C(19) C(23) -36.9(3) ? . . . .
C(19) Ru(1) C(23) C(22) -118.0(4) ? . . . .
C(23) Ru(1) C(19) C(20) 116.8(4) ? . . . .
C(20) Ru(1) C(21) C(22) 117.6(4) ? . . . .
C(21) Ru(1) C(20) C(19) -116.4(4) ? . . . .
C(20) Ru(1) C(22) C(21) -37.1(2) ? . . . .
C(20) Ru(1) C(22) C(23) 79.2(3) ? . . . .
C(22) Ru(1) C(20) C(19) -79.2(3) ? . . . .
C(22) Ru(1) C(20) C(21) 37.2(2) ? . . . .
C(20) Ru(1) C(23) C(19) 37.9(3) ? . . . .
C(20) Ru(1) C(23) C(22) -80.1(3) ? . . . .
C(23) Ru(1) C(20) C(19) -37.2(2) ? . . . .
C(23) Ru(1) C(20) C(21) 79.1(3) ? . . . .
C(21) Ru(1) C(22) C(23) 116.2(3) ? . . . .
C(22) Ru(1) C(21) C(20) -117.6(4) ? . . . .
C(21) Ru(1) C(23) C(19) 80.0(3) ? . . . .
C(21) Ru(1) C(23) C(22) -37.9(2) ? . . . .
C(23) Ru(1) C(21) C(20) -79.9(3) ? . . . .
C(23) Ru(1) C(21) C(22) 37.7(2) ? . . . .
C(22) Ru(1) C(23) C(19) 118.0(4) ? . . . .
C(23) Ru(1) C(22) C(21) -116.2(3) ? . . . .
Ru(1) P(1) O(1) C(1) 178.7(3) ? . . . .
Ru(1) P(1) O(2) C(7) -54.9(3) ? . . . .
Ru(1) P(1) O(3) C(13) -174.6(3) ? . . . .
O(1) P(1) O(2) C(7) 179.9(2) ? . . . .
O(2) P(1) O(1) C(1) -52.6(4) ? . . . .
O(1) P(1) O(3) C(13) -47.8(3) ? . . . .
O(3) P(1) O(1) C(1) 53.6(4) ? . . . .
O(2) P(1) O(3) C(13) 54.4(3) ? . . . .
O(3) P(1) O(2) C(7) 71.2(3) ? . . . .
Ru(1) P(2) C(24) C(25) -48.3(3) ? . . . .
Ru(1) P(2) C(26) C(27) -100.1(3) ? . . . .
Ru(1) P(2) C(26) C(31) 79.9(4) ? . . . .
Ru(1) P(2) C(32) C(33) -168.5(3) ? . . . .
Ru(1) P(2) C(32) C(37) 16.5(4) ? . . . .
C(24) P(2) C(26) C(27) 23.3(4) ? . . . .
C(24) P(2) C(26) C(31) -156.7(3) ? . . . .
C(26) P(2) C(24) C(25) -178.4(3) ? . . . .
C(24) P(2) C(32) C(33) 73.8(4) ? . . . .
C(24) P(2) C(32) C(37) -101.2(3) ? . . . .
C(32) P(2) C(24) C(25) 76.5(3) ? . . . .
C(26) P(2) C(32) C(33) -35.2(4) ? . . . .
C(26) P(2) C(32) C(37) 149.8(3) ? . . . .
C(32) P(2) C(26) C(27) 127.4(3) ? . . . .
C(32) P(2) C(26) C(31) -52.6(3) ? . . . .
Ru(1) P(3) C(25) C(24) -19.3(3) ? . . . .
Ru(1) P(3) C(38) C(39) -105.6(4) ? . . . .
Ru(1) P(3) C(38) C(43) 73.6(4) ? . . . .
Ru(1) P(3) C(44) C(45) 167.8(3) ? . . . .
Ru(1) P(3) C(44) C(49) -16.5(4) ? . . . .
C(25) P(3) C(38) C(39) 15.3(4) ? . . . .
C(25) P(3) C(38) C(43) -165.5(3) ? . . . .
C(38) P(3) C(25) C(24) -142.6(3) ? . . . .
C(25) P(3) C(44) C(45) 41.3(4) ? . . . .
C(25) P(3) C(44) C(49) -143.0(3) ? . . . .
C(44) P(3) C(25) C(24) 114.9(3) ? . . . .
C(38) P(3) C(44) C(45) -66.7(3) ? . . . .
C(38) P(3) C(44) C(49) 108.9(3) ? . . . .
C(44) P(3) C(38) C(39) 122.6(4) ? . . . .
C(44) P(3) C(38) C(43) -58.1(4) ? . . . .
F(24) F(22) C(81) F(23) 133.0(7) ? . . . .
F(24) F(22) C(81) F(25) 43.9(8) ? . . . .
F(24) F(22) C(81) C(78) -108.0(7) ? . . . .
C(81) F(22) F(24) F(25) -31.6(5) ? . . . .
F(22) F(24) F(25) C(81) 30.0(4) ? . . . .
F(22) F(24) C(81) F(23) -79.8(10) ? . . . .
F(22) F(24) C(81) F(25) -142.7(6) ? . . . .
F(22) F(24) C(81) C(78) 110.8(6) ? . . . .
F(25) F(24) C(81) F(22) 142.7(6) ? . . . .
F(25) F(24) C(81) F(23) 62.9(10) ? . . . .
F(25) F(24) C(81) C(78) -106.6(6) ? . . . .
F(24) F(25) C(81) F(22) -46.2(8) ? . . . .
F(24) F(25) C(81) F(23) -138.6(6) ? . . . .
F(24) F(25) C(81) C(78) 106.1(6) ? . . . .
P(1) O(1) C(1) C(2) -106.6(4) ? . . . .
P(1) O(1) C(1) C(6) 78.2(4) ? . . . .
P(1) O(2) C(7) C(8) 128.3(3) ? . . . .
P(1) O(2) C(7) C(12) -57.8(5) ? . . . .
P(1) O(3) C(13) C(14) 147.0(3) ? . . . .
P(1) O(3) C(13) C(18) -35.6(5) ? . . . .
O(1) C(1) C(2) C(3) -177.7(3) ? . . . .
O(1) C(1) C(6) C(5) 176.9(3) ? . . . .
C(2) C(1) C(6) C(5) 1.9(6) ? . . . .
C(6) C(1) C(2) C(3) -2.6(6) ? . . . .
C(1) C(2) C(3) C(4) 1.7(6) ? . . . .
C(2) C(3) C(4) C(5) -0.2(5) ? . . . .
C(3) C(4) C(5) C(6) -0.5(7) ? . . . .
C(4) C(5) C(6) C(1) -0.3(5) ? . . . .
O(2) C(7) C(8) C(9) 177.2(4) ? . . . .
O(2) C(7) C(12) C(11) -176.2(4) ? . . . .
C(8) C(7) C(12) C(11) -2.7(7) ? . . . .
C(12) C(7) C(8) C(9) 3.4(7) ? . . . .
C(7) C(8) C(9) C(10) -2.2(7) ? . . . .
C(8) C(9) C(10) C(11) 0.3(8) ? . . . .
C(9) C(10) C(11) C(12) 0.3(7) ? . . . .
C(10) C(11) C(12) C(7) 0.8(7) ? . . . .
O(3) C(13) C(14) C(15) 178.6(3) ? . . . .
O(3) C(13) C(18) C(17) -179.4(3) ? . . . .
C(14) C(13) C(18) C(17) -2.2(5) ? . . . .
C(18) C(13) C(14) C(15) 1.2(6) ? . . . .
C(13) C(14) C(15) C(16) 0.9(6) ? . . . .
C(14) C(15) C(16) C(17) -1.9(6) ? . . . .
C(15) C(16) C(17) C(18) 0.8(6) ? . . . .
C(16) C(17) C(18) C(13) 1.2(5) ? . . . .
Ru(1) C(19) C(20) C(21) -62.9(2) ? . . . .
Ru(1) C(19) C(23) C(22) 62.7(2) ? . . . .
C(20) C(19) C(23) Ru(1) -63.1(2) ? . . . .
C(20) C(19) C(23) C(22) -0.4(4) ? . . . .
C(23) C(19) C(20) Ru(1) 63.2(2) ? . . . .
C(23) C(19) C(20) C(21) 0.3(4) ? . . . .
Ru(1) C(20) C(21) C(22) -62.7(2) ? . . . .
C(19) C(20) C(21) Ru(1) 62.6(2) ? . . . .
C(19) C(20) C(21) C(22) -0.1(3) ? . . . .
Ru(1) C(21) C(22) C(23) -62.7(2) ? . . . .
C(20) C(21) C(22) Ru(1) 62.5(2) ? . . . .
C(20) C(21) C(22) C(23) -0.1(3) ? . . . .
Ru(1) C(22) C(23) C(19) -62.4(2) ? . . . .
C(21) C(22) C(23) Ru(1) 62.7(2) ? . . . .
C(21) C(22) C(23) C(19) 0.3(4) ? . . . .
P(2) C(24) C(25) P(3) 41.8(3) ? . . . .
P(2) C(26) C(27) C(28) -178.6(3) ? . . . .
P(2) C(26) C(31) C(30) 178.2(3) ? . . . .
C(27) C(26) C(31) C(30) -1.8(7) ? . . . .
C(31) C(26) C(27) C(28) 1.4(6) ? . . . .
C(26) C(27) C(28) C(29) 0.2(5) ? . . . .
C(27) C(28) C(29) C(30) -1.5(7) ? . . . .
C(28) C(29) C(30) C(31) 1.1(8) ? . . . .
C(29) C(30) C(31) C(26) 0.6(7) ? . . . .
P(2) C(32) C(33) C(34) -175.1(3) ? . . . .
P(2) C(32) C(37) C(36) 174.5(3) ? . . . .
C(33) C(32) C(37) C(36) -0.5(6) ? . . . .
C(37) C(32) C(33) C(34) -0.1(5) ? . . . .
C(32) C(33) C(34) C(35) 0.8(7) ? . . . .
C(33) C(34) C(35) C(36) -0.8(7) ? . . . .
C(34) C(35) C(36) C(37) 0.2(5) ? . . . .
C(35) C(36) C(37) C(32) 0.5(7) ? . . . .
P(3) C(38) C(39) C(40) 178.8(4) ? . . . .
P(3) C(38) C(43) C(42) -177.3(4) ? . . . .
C(39) C(38) C(43) C(42) 2.0(7) ? . . . .
C(43) C(38) C(39) C(40) -0.4(7) ? . . . .
C(38) C(39) C(40) C(41) -1.3(8) ? . . . .
C(39) C(40) C(41) C(42) 1.5(9) ? . . . .
C(40) C(41) C(42) C(43) 0.1(7) ? . . . .
C(41) C(42) C(43) C(38) -1.9(8) ? . . . .
P(3) C(44) C(45) C(46) 176.7(3) ? . . . .
P(3) C(44) C(49) C(48) -177.2(3) ? . . . .
C(45) C(44) C(49) C(48) -1.5(6) ? . . . .
C(49) C(44) C(45) C(46) 1.0(6) ? . . . .
C(44) C(45) C(46) C(47) 0.2(6) ? . . . .
C(45) C(46) C(47) C(48) -0.9(7) ? . . . .
C(46) C(47) C(48) C(49) 0.4(7) ? . . . .
C(47) C(48) C(49) C(44) 0.8(6) ? . . . .
C(51) C(50) C(55) C(54) 1.3(6) ? . . . .
C(55) C(50) C(51) C(52) -2.1(6) ? . . . .
C(51) C(50) B(1) C(58) -160.0(3) ? . . . .
C(51) C(50) B(1) C(66) 79.6(4) ? . . . .
C(51) C(50) B(1) C(74) -44.5(5) ? . . . .
B(1) C(50) C(51) C(52) -177.0(4) ? . . . .
C(55) C(50) B(1) C(58) 25.6(6) ? . . . .
C(55) C(50) B(1) C(66) -94.8(4) ? . . . .
C(55) C(50) B(1) C(74) 141.1(4) ? . . . .
B(1) C(50) C(55) C(54) 176.0(4) ? . . . .
C(50) C(51) C(52) C(53) 1.7(6) ? . . . .
C(50) C(51) C(52) C(56) -177.8(4) ? . . . .
C(51) C(52) C(53) C(54) -0.3(6) ? . . . .
C(51) C(52) C(56) F(1) -11.1(6) ? . . . .
C(51) C(52) C(56) F(2) 110.3(4) ? . . . .
C(51) C(52) C(56) F(3) -131.6(4) ? . . . .
C(53) C(52) C(56) F(1) 169.4(4) ? . . . .
C(53) C(52) C(56) F(2) -69.2(5) ? . . . .
C(53) C(52) C(56) F(3) 48.9(5) ? . . . .
C(56) C(52) C(53) C(54) 179.2(4) ? . . . .
C(52) C(53) C(54) C(55) -0.4(6) ? . . . .
C(52) C(53) C(54) C(57) 178.0(4) ? . . . .
C(53) C(54) C(55) C(50) -0.1(5) ? . . . .
C(53) C(54) C(57) F(4) 43.3(6) ? . . . .
C(53) C(54) C(57) F(5) -76.9(5) ? . . . .
C(53) C(54) C(57) F(6) 162.7(4) ? . . . .
C(55) C(54) C(57) F(4) -138.2(4) ? . . . .
C(55) C(54) C(57) F(5) 101.5(5) ? . . . .
C(55) C(54) C(57) F(6) -18.8(6) ? . . . .
C(57) C(54) C(55) C(50) -178.6(4) ? . . . .
C(59) C(58) C(63) C(62) 0.2(5) ? . . . .
C(63) C(58) C(59) C(60) 0.6(6) ? . . . .
C(59) C(58) B(1) C(50) 40.7(5) ? . . . .
C(59) C(58) B(1) C(66) 157.9(4) ? . . . .
C(59) C(58) B(1) C(74) -80.1(4) ? . . . .
B(1) C(58) C(59) C(60) 171.9(4) ? . . . .
C(63) C(58) B(1) C(50) -148.6(4) ? . . . .
C(63) C(58) B(1) C(66) -31.4(5) ? . . . .
C(63) C(58) B(1) C(74) 90.7(4) ? . . . .
B(1) C(58) C(63) C(62) -171.1(4) ? . . . .
C(58) C(59) C(60) C(61) -0.9(7) ? . . . .
C(58) C(59) C(60) C(64) 179.1(4) ? . . . .
C(59) C(60) C(61) C(62) 0.4(6) ? . . . .
C(59) C(60) C(64) F(7) 122.1(4) ? . . . .
C(59) C(60) C(64) F(8) -0.8(7) ? . . . .
C(59) C(60) C(64) F(9) -121.2(4) ? . . . .
C(61) C(60) C(64) F(7) -58.0(5) ? . . . .
C(61) C(60) C(64) F(8) 179.2(4) ? . . . .
C(61) C(60) C(64) F(9) 58.8(5) ? . . . .
C(64) C(60) C(61) C(62) -179.6(4) ? . . . .
C(60) C(61) C(62) C(63) 0.4(6) ? . . . .
C(60) C(61) C(62) C(65) -177.1(4) ? . . . .
C(61) C(62) C(63) C(58) -0.7(7) ? . . . .
C(61) C(62) C(65) F(10) -28.0(6) ? . . . .
C(61) C(62) C(65) F(11) -149.5(4) ? . . . .
C(61) C(62) C(65) F(12) 91.1(5) ? . . . .
C(63) C(62) C(65) F(10) 154.5(4) ? . . . .
C(63) C(62) C(65) F(11) 33.0(6) ? . . . .
C(63) C(62) C(65) F(12) -86.4(5) ? . . . .
C(65) C(62) C(63) C(58) 176.8(4) ? . . . .
C(67) C(66) C(71) C(70) 0.3(6) ? . . . .
C(71) C(66) C(67) C(68) 1.8(6) ? . . . .
C(67) C(66) B(1) C(50) 69.6(4) ? . . . .
C(67) C(66) B(1) C(58) -52.6(5) ? . . . .
C(67) C(66) B(1) C(74) -167.7(3) ? . . . .
B(1) C(66) C(67) C(68) -177.3(4) ? . . . .
C(71) C(66) B(1) C(50) -109.4(4) ? . . . .
C(71) C(66) B(1) C(58) 128.4(4) ? . . . .
C(71) C(66) B(1) C(74) 13.3(6) ? . . . .
B(1) C(66) C(71) C(70) 179.3(4) ? . . . .
C(66) C(67) C(68) C(69) -3.2(7) ? . . . .
C(66) C(67) C(68) C(72) 178.4(4) ? . . . .
C(67) C(68) C(69) C(70) 2.3(7) ? . . . .
C(67) C(68) C(72) F(13) -37.0(8) ? . . . .
C(67) C(68) C(72) F(14) 79.4(7) ? . . . .
C(67) C(68) C(72) F(15) -155.3(4) ? . . . .
C(69) C(68) C(72) F(13) 144.6(6) ? . . . .
C(69) C(68) C(72) F(14) -99.0(7) ? . . . .
C(69) C(68) C(72) F(15) 26.3(7) ? . . . .
C(72) C(68) C(69) C(70) -179.3(5) ? . . . .
C(68) C(69) C(70) C(71) -0.3(6) ? . . . .
C(68) C(69) C(70) C(73) -179.1(4) ? . . . .
C(69) C(70) C(71) C(66) -1.0(7) ? . . . .
C(69) C(70) C(73) F(16) -7.6(7) ? . . . .
C(69) C(70) C(73) F(17) 116.2(6) ? . . . .
C(69) C(70) C(73) F(18) -125.4(5) ? . . . .
C(71) C(70) C(73) F(16) 173.6(4) ? . . . .
C(71) C(70) C(73) F(17) -62.6(6) ? . . . .
C(71) C(70) C(73) F(18) 55.8(7) ? . . . .
C(73) C(70) C(71) C(66) 177.8(4) ? . . . .
C(75) C(74) C(79) C(78) -1.4(7) ? . . . .
C(79) C(74) C(75) C(76) 0.7(6) ? . . . .
C(75) C(74) B(1) C(50) 165.0(4) ? . . . .
C(75) C(74) B(1) C(58) -73.3(4) ? . . . .
C(75) C(74) B(1) C(66) 46.2(5) ? . . . .
B(1) C(74) C(75) C(76) 173.3(4) ? . . . .
C(79) C(74) B(1) C(50) -23.1(6) ? . . . .
C(79) C(74) B(1) C(58) 98.6(4) ? . . . .
C(79) C(74) B(1) C(66) -141.9(4) ? . . . .
B(1) C(74) C(79) C(78) -173.7(4) ? . . . .
C(74) C(75) C(76) C(77) 0.6(7) ? . . . .
C(74) C(75) C(76) C(80) -179.1(4) ? . . . .
C(75) C(76) C(77) C(78) -1.1(7) ? . . . .
C(75) C(76) C(80) F(19) 53.8(5) ? . . . .
C(75) C(76) C(80) F(20) -64.2(5) ? . . . .
C(75) C(76) C(80) F(21) 173.7(4) ? . . . .
C(77) C(76) C(80) F(19) -125.8(4) ? . . . .
C(77) C(76) C(80) F(20) 116.2(4) ? . . . .
C(77) C(76) C(80) F(21) -5.9(6) ? . . . .
C(80) C(76) C(77) C(78) 178.5(4) ? . . . .
C(76) C(77) C(78) C(79) 0.4(7) ? . . . .
C(76) C(77) C(78) C(81) -178.5(4) ? . . . .
C(77) C(78) C(79) C(74) 0.9(7) ? . . . .
C(77) C(78) C(81) F(22) -161.0(5) ? . . . .
C(77) C(78) C(81) F(23) -54.3(7) ? . . . .
C(77) C(78) C(81) F(24) 117.1(8) ? . . . .
C(77) C(78) C(81) F(25) 43.4(7) ? . . . .
C(79) C(78) C(81) F(22) 20.0(8) ? . . . .
C(79) C(78) C(81) F(23) 126.7(6) ? . . . .
C(79) C(78) C(81) F(24) -61.9(9) ? . . . .
C(79) C(78) C(81) F(25) -135.6(6) ? . . . .
C(81) C(78) C(79) C(74) 179.8(4) ? . . . .
